data_7241899
loop_
_publ_author_name
'Joy, Md. Tuhinur R.'
'Bhoumik, Nikhil C.'
'Ghosh, Shishir'
'Richmond, Michael G.'
'Kabir, Shariff E.'

_publ_section_title
;
 A new synthetic route for the preparation of [Os3(CO)10(\m-OH)(\m-H)] and
 its reaction with bis(diphenylphosphino)methane (dppm): syntheses and
 X-ray structures of two isomers of [Os3(CO)8(\m-OH)(\m-H)(\m-dppm)] and
 [Os3(CO)7(\m3-CO)(\m3-O)(\m-dppm)]
;
_journal_issue 73
_journal_name_full 'RSC Advances'
_journal_page_first 44699
_journal_page_last 44711
_journal_paper_doi 10.1039/D0RA08783A
_journal_volume 10
_journal_year 2020
_chemical_formula_moiety 'C35 H25 O11 Os3 P2, C O'
_chemical_formula_sum 'C36 H25 O12 Os3 P2'
_chemical_formula_weight 1282.10
_space_group_crystal_system triclinic
_space_group_IT_number 2
_space_group_name_Hall '-P 1'
_space_group_name_H-M_alt 'P -1'
_atom_sites_solution_hydrogens geom
_atom_sites_solution_primary direct
_audit_creation_date 2020-06-03
_audit_creation_method
;
Olex2 1.3
(compiled Nov 21 2019 18:26:39 for OlexSys, GUI svn.r6003)
;
_audit_update_record
;
2020-10-11 deposited with the CCDC.	2020-11-25 downloaded from the CCDC.
;
_cell_angle_alpha 70.658(3)
_cell_angle_beta 87.463(3)
_cell_angle_gamma 76.322(3)
_cell_formula_units_Z 2
_cell_length_a 10.8434(8)
_cell_length_b 11.4530(9)
_cell_length_c 16.7944(12)
_cell_measurement_reflns_used 9416
_cell_measurement_temperature 150(1)
_cell_measurement_theta_max 27.171
_cell_measurement_theta_min 2.283
_cell_volume 1910.8(3)
_computing_cell_refinement 'SAINT v8.37A (Bruker, 2015)'
_computing_data_reduction 'SAINT v8.37A (Bruker, 2015)'
_computing_molecular_graphics 'Olex2 1.3 (Dolomanov et al., 2009)'
_computing_publication_material 'Olex2 1.3 (Dolomanov et al., 2009)'
_computing_structure_refinement 'XL  (Sheldrick, 2008)'
_computing_structure_solution 'SHELXS  (Sheldrick, 2008)'
_diffrn_ambient_temperature 150(1)
_diffrn_measured_fraction_theta_full 0.998
_diffrn_measured_fraction_theta_max 0.996
_diffrn_measurement_device_type 'Bruker D8 Venture'
_diffrn_radiation_type MoK\a
_diffrn_radiation_wavelength 0.71073
_diffrn_reflns_av_R_equivalents 0.0430
_diffrn_reflns_av_unetI/netI 0.0261
_diffrn_reflns_Laue_measured_fraction_full 0.998
_diffrn_reflns_Laue_measured_fraction_max 0.996
_diffrn_reflns_limit_h_max 13
_diffrn_reflns_limit_h_min -13
_diffrn_reflns_limit_k_max 14
_diffrn_reflns_limit_k_min -14
_diffrn_reflns_limit_l_max 21
_diffrn_reflns_limit_l_min -21
_diffrn_reflns_number 62539
_diffrn_reflns_point_group_measured_fraction_full 0.998
_diffrn_reflns_point_group_measured_fraction_max 0.996
_diffrn_reflns_theta_full 25.242
_diffrn_reflns_theta_max 27.209
_diffrn_reflns_theta_min 2.435
_diffrn_source_current 1.0
_diffrn_source_power 0.05
_diffrn_source_voltage 50.0
_exptl_absorpt_coefficient_mu 10.094
_exptl_absorpt_correction_T_max 0.7455
_exptl_absorpt_correction_T_min 0.1936
_exptl_absorpt_correction_type multi-scan
_exptl_absorpt_process_details
;
SADABS-2014/5 (Bruker,2014/5) was used for absorption correction.
wR2(int) was 0.1549 before and 0.0770 after correction.
The Ratio of minimum to maximum transmission is 0.2597.
The \l/2 correction factor is Not present.
;
_exptl_crystal_colour orange
_exptl_crystal_colour_primary orange
_exptl_crystal_density_diffrn 2.228
_exptl_crystal_description plate
_exptl_crystal_F_000 1190
_exptl_crystal_size_max 0.435
_exptl_crystal_size_mid 0.381
_exptl_crystal_size_min 0.097
_refine_diff_density_max 2.711
_refine_diff_density_min -2.947
_refine_diff_density_rms 0.281
_refine_ls_extinction_coef 0.00186(19)
_refine_ls_extinction_expression Fc^*^=kFc[1+0.001xFc^2^\l^3^/sin(2\q)]^-1/4^
_refine_ls_extinction_method 'SHELXL-2014/7 (Sheldrick 2014'
_refine_ls_goodness_of_fit_ref 1.051
_refine_ls_hydrogen_treatment constr
_refine_ls_matrix_type full
_refine_ls_number_parameters 480
_refine_ls_number_reflns 8495
_refine_ls_number_restraints 0
_refine_ls_restrained_S_all 1.051
_refine_ls_R_factor_all 0.0362
_refine_ls_R_factor_gt 0.0347
_refine_ls_shift/su_max 0.002
_refine_ls_shift/su_mean 0.000
_refine_ls_structure_factor_coef Fsqd
_refine_ls_weighting_details 'w=1/[\s^2^(Fo^2^)+(0.0834P)^2^+7.4089P] where P=(Fo^2^+2Fc^2^)/3'
_refine_ls_weighting_scheme calc
_refine_ls_wR_factor_gt 0.1112
_refine_ls_wR_factor_ref 0.1128
_reflns_Friedel_coverage 0.000
_reflns_number_gt 8108
_reflns_number_total 8495
_reflns_threshold_expression 'I > 2\s(I)'
_cod_data_source_file d0ra08783a1.cif
_cod_data_source_block tr_51c_r1
_cod_database_code 7241899
_shelx_shelxl_version_number 2014/7
_shelx_space_group_comment
;
The symmetry employed for this shelxl refinement is uniquely defined
by the following loop, which should always be used as a source of
symmetry information in preference to the above space-group names.
They are only intended as comments.
;
_shelx_estimated_absorpt_t_max 0.441
_shelx_estimated_absorpt_t_min 0.097
_olex2_refinement_description
;
1. Fixed Uiso
 At 1.2 times of:
  All C(H) groups, All C(H,H) groups
 At 1.5 times of:
  All C(H,H,H) groups
2. Others
 Sof(C36B)=1-FVAR(1)
 Sof(C36A)=FVAR(1)
3.a Secondary CH2 refined with riding coordinates:
 C11(H11A,H11B)
3.b Aromatic/amide H refined with riding coordinates:
 C13(H13), C14(H14), C15(H15), C16(H16), C17(H17), C19(H19), C20(H20),
 C21(H21), C22(H22), C23(H23), C25(H25), C26(H26), C27(H27), C28(H28), C29(H29),
  C31(H31), C32(H32), C33(H33), C34(H34), C35(H35)
3.c Idealised Me refined as rotating group:
 C10(H10A,H10B,H10C)
;
_olex2_submission_special_instructions 'No special instructions were received'

loop_
_space_group_symop_operation_xyz
'x, y, z'
'-x, -y, -z'

loop_
_atom_site_label
_atom_site_type_symbol
_atom_site_fract_x
_atom_site_fract_y
_atom_site_fract_z
_atom_site_U_iso_or_equiv
_atom_site_adp_type
_atom_site_occupancy
_atom_site_site_symmetry_order
_atom_site_calc_flag
_atom_site_refinement_flags_posn
_atom_site_refinement_flags_adp
_atom_site_refinement_flags_occupancy
_atom_site_disorder_assembly
_atom_site_disorder_group
Os1 Os 0.40193(2) 0.57502(2) 0.75471(2) 0.01587(9) Uani 1 1 d . . . . .
Os2 Os 0.31559(2) 0.75758(2) 0.84054(2) 0.01591(9) Uani 1 1 d . . . . .
Os3 Os 0.62061(2) 0.60793(2) 0.82808(2) 0.01846(9) Uani 1 1 d . . . . .
P1 P 0.19729(13) 0.59514(13) 0.70807(9) 0.0152(3) Uani 1 1 d . . . . .
P2 P 0.14985(13) 0.85020(13) 0.74249(9) 0.0156(3) Uani 1 1 d . . . . .
C1 C 0.3812(6) 0.4612(6) 0.8665(4) 0.0221(12) Uani 1 1 d . . . . .
C2 C 0.4860(6) 0.4384(6) 0.7169(4) 0.0237(12) Uani 1 1 d . . . . .
C3 C 0.4378(5) 0.7106(6) 0.6572(4) 0.0214(11) Uani 1 1 d . . . . .
C4 C 0.2147(5) 0.6615(6) 0.9108(4) 0.0199(11) Uani 1 1 d . . . . .
C5 C 0.2689(6) 0.8828(6) 0.8947(4) 0.0221(12) Uani 1 1 d . . . . .
C6 C 0.6546(6) 0.4240(6) 0.8873(4) 0.0236(12) Uani 1 1 d . . . . .
C7 C 0.7189(6) 0.5836(6) 0.7384(4) 0.0240(12) Uani 1 1 d . . . . .
C8 C 0.7567(6) 0.6402(6) 0.8811(4) 0.0255(13) Uani 1 1 d . . . . .
O1 O 0.3701(5) 0.3919(5) 0.9300(3) 0.0315(10) Uani 1 1 d . . . . .
O2 O 0.5373(5) 0.3532(5) 0.6979(4) 0.0433(13) Uani 1 1 d . . . . .
O3 O 0.4639(5) 0.7860(5) 0.6007(3) 0.0306(10) Uani 1 1 d . . . . .
O4 O 0.1541(4) 0.6014(5) 0.9573(3) 0.0278(10) Uani 1 1 d . . . . .
O5 O 0.2315(5) 0.9553(5) 0.9292(4) 0.0382(12) Uani 1 1 d . . . . .
O6 O 0.6763(5) 0.3171(5) 0.9188(3) 0.0330(11) Uani 1 1 d . . . . .
O7 O 0.7769(5) 0.5744(5) 0.6802(3) 0.0393(12) Uani 1 1 d . . . . .
O8 O 0.8418(5) 0.6595(5) 0.9070(4) 0.0368(12) Uani 1 1 d . . . . .
O9 O 0.4833(4) 0.6493(4) 0.9144(3) 0.0211(8) Uani 1 1 d . . . . .
O10 O 0.4459(4) 0.8630(4) 0.7688(3) 0.0211(8) Uani 1 1 d . . . . .
O11 O 0.6372(4) 0.8680(4) 0.7182(3) 0.0271(9) Uani 1 1 d . . . . .
C9 C 0.5573(6) 0.8024(6) 0.7646(4) 0.0218(12) Uani 1 1 d . . . . .
C10 C 0.5852(7) 1.0027(7) 0.6743(5) 0.0370(16) Uani 1 1 d . . . . .
H10A H 0.5284 1.0128 0.6275 0.056 Uiso 1 1 calc R U . . .
H10B H 0.6547 1.0443 0.6521 0.056 Uiso 1 1 calc R U . . .
H10C H 0.5377 1.0418 0.7137 0.056 Uiso 1 1 calc R U . . .
C11 C 0.0785(5) 0.7313(5) 0.7225(4) 0.0172(10) Uani 1 1 d . . . . .
H11A H 0.0221 0.7732 0.6713 0.021 Uiso 1 1 calc R U . . .
H11B H 0.0255 0.6989 0.7706 0.021 Uiso 1 1 calc R U . . .
C12 C 0.1277(5) 0.4589(6) 0.7613(4) 0.0180(11) Uani 1 1 d . . . . .
C13 C 0.0711(6) 0.4462(7) 0.8385(4) 0.0278(13) Uani 1 1 d . . . . .
H13 H 0.0632 0.5112 0.8631 0.033 Uiso 1 1 calc R U . . .
C14 C 0.0259(7) 0.3385(7) 0.8800(5) 0.0337(15) Uani 1 1 d . . . . .
H14 H -0.0134 0.3303 0.9326 0.040 Uiso 1 1 calc R U . . .
C15 C 0.0382(7) 0.2441(7) 0.8451(5) 0.0366(16) Uani 1 1 d . . . . .
H15 H 0.0065 0.1711 0.8733 0.044 Uiso 1 1 calc R U . . .
C16 C 0.0966(8) 0.2546(7) 0.7688(5) 0.0410(18) Uani 1 1 d . . . . .
H16 H 0.1058 0.1887 0.7449 0.049 Uiso 1 1 calc R U . . .
C17 C 0.1416(7) 0.3625(6) 0.7275(4) 0.0305(14) Uani 1 1 d . . . . .
H17 H 0.1824 0.3698 0.6754 0.037 Uiso 1 1 calc R U . . .
C18 C 0.1715(6) 0.6127(6) 0.5970(4) 0.0197(11) Uani 1 1 d . . . . .
C19 C 0.0475(6) 0.6388(6) 0.5649(4) 0.0241(12) Uani 1 1 d . . . . .
H19 H -0.0227 0.6533 0.5992 0.029 Uiso 1 1 calc R U . . .
C20 C 0.0273(7) 0.6434(6) 0.4823(4) 0.0288(13) Uani 1 1 d . . . . .
H20 H -0.0568 0.6632 0.4597 0.035 Uiso 1 1 calc R U . . .
C21 C 0.1295(7) 0.6192(7) 0.4332(4) 0.0328(15) Uani 1 1 d . . . . .
H21 H 0.1158 0.6211 0.3773 0.039 Uiso 1 1 calc R U . . .
C22 C 0.2502(8) 0.5924(8) 0.4654(5) 0.0411(18) Uani 1 1 d . . . . .
H22 H 0.3201 0.5756 0.4314 0.049 Uiso 1 1 calc R U . . .
C23 C 0.2730(7) 0.5891(7) 0.5468(4) 0.0298(14) Uani 1 1 d . . . . .
H23 H 0.3576 0.5708 0.5681 0.036 Uiso 1 1 calc R U . . .
C24 C 0.0074(5) 0.9479(5) 0.7716(4) 0.0187(11) Uani 1 1 d . . . . .
C25 C -0.0313(6) 0.9130(7) 0.8548(4) 0.0271(13) Uani 1 1 d . . . . .
H25 H 0.0198 0.8422 0.8967 0.032 Uiso 1 1 calc R U . . .
C26 C -0.1435(7) 0.9803(7) 0.8772(5) 0.0341(15) Uani 1 1 d . . . . .
H26 H -0.1697 0.9542 0.9338 0.041 Uiso 1 1 calc R U . . .
C27 C -0.2165(6) 1.0841(7) 0.8181(5) 0.0358(16) Uani 1 1 d . . . . .
H27 H -0.2932 1.1299 0.8338 0.043 Uiso 1 1 calc R U . . .
C28 C -0.1791(6) 1.1225(7) 0.7359(5) 0.0342(15) Uani 1 1 d . . . . .
H28 H -0.2297 1.1952 0.6952 0.041 Uiso 1 1 calc R U . . .
C29 C -0.0676(6) 1.0554(6) 0.7122(4) 0.0257(13) Uani 1 1 d . . . . .
H29 H -0.0422 1.0826 0.6554 0.031 Uiso 1 1 calc R U . . .
C30 C 0.1856(6) 0.9512(6) 0.6396(4) 0.0221(12) Uani 1 1 d . . . . .
C31 C 0.1528(6) 0.9400(6) 0.5635(4) 0.0258(12) Uani 1 1 d . . . . .
H31 H 0.1094 0.8770 0.5635 0.031 Uiso 1 1 calc R U . . .
C32 C 0.1839(7) 1.0215(7) 0.4876(4) 0.0334(15) Uani 1 1 d . . . . .
H32 H 0.1620 1.0129 0.4360 0.040 Uiso 1 1 calc R U . . .
C33 C 0.2455(7) 1.1139(7) 0.4857(5) 0.0363(16) Uani 1 1 d . . . . .
H33 H 0.2661 1.1688 0.4333 0.044 Uiso 1 1 calc R U . . .
C34 C 0.2776(7) 1.1267(7) 0.5605(5) 0.0357(16) Uani 1 1 d . . . . .
H34 H 0.3197 1.1910 0.5597 0.043 Uiso 1 1 calc R U . . .
C35 C 0.2478(6) 1.0445(6) 0.6380(4) 0.0242(12) Uani 1 1 d . . . . .
H35 H 0.2705 1.0530 0.6894 0.029 Uiso 1 1 calc R U . . .
O12 O 0.4429(4) 0.0792(5) 0.0571(4) 0.0281(10) Uani 1 1 d . . . . .
C36A C 0.4454(12) 0.0948(12) 0.0149(10) 0.032(4) Uiso 0.63(3) 1 d . . P A 1
C36B C 0.476(2) 0.077(2) -0.0331(14) 0.038(7) Uiso 0.37(3) 1 d . . P A 2

loop_
_atom_site_aniso_label
_atom_site_aniso_U_11
_atom_site_aniso_U_22
_atom_site_aniso_U_33
_atom_site_aniso_U_23
_atom_site_aniso_U_13
_atom_site_aniso_U_12
Os1 0.01413(13) 0.01992(14) 0.01669(13) -0.01029(9) 0.00267(8) -0.00416(9)
Os2 0.01565(13) 0.02034(14) 0.01583(13) -0.01061(9) 0.00301(8) -0.00568(9)
Os3 0.01453(13) 0.02335(14) 0.01992(14) -0.01043(10) 0.00124(9) -0.00437(9)
P1 0.0162(6) 0.0173(7) 0.0153(6) -0.0089(5) 0.0023(5) -0.0052(5)
P2 0.0156(6) 0.0167(6) 0.0168(6) -0.0085(5) 0.0035(5) -0.0044(5)
C1 0.020(3) 0.027(3) 0.023(3) -0.013(3) 0.001(2) -0.007(2)
C2 0.024(3) 0.025(3) 0.023(3) -0.009(2) 0.004(2) -0.004(2)
C3 0.018(3) 0.029(3) 0.022(3) -0.015(2) 0.002(2) -0.007(2)
C4 0.018(3) 0.024(3) 0.019(3) -0.009(2) 0.001(2) -0.004(2)
C5 0.024(3) 0.024(3) 0.025(3) -0.017(2) 0.000(2) -0.006(2)
C6 0.019(3) 0.031(3) 0.019(3) -0.006(2) 0.000(2) -0.005(2)
C7 0.024(3) 0.024(3) 0.030(3) -0.016(3) 0.002(2) -0.008(2)
C8 0.024(3) 0.028(3) 0.025(3) -0.008(3) -0.002(2) -0.008(2)
O1 0.034(2) 0.034(3) 0.024(2) -0.004(2) -0.0001(19) -0.011(2)
O2 0.043(3) 0.039(3) 0.044(3) -0.021(3) 0.012(2) 0.004(2)
O3 0.034(3) 0.034(3) 0.026(2) -0.010(2) 0.0056(19) -0.012(2)
O4 0.029(2) 0.034(3) 0.020(2) -0.0078(18) 0.0080(17) -0.0099(19)
O5 0.046(3) 0.037(3) 0.040(3) -0.028(2) 0.001(2) -0.003(2)
O6 0.040(3) 0.025(3) 0.032(2) -0.010(2) 0.001(2) -0.004(2)
O7 0.043(3) 0.044(3) 0.035(3) -0.021(2) 0.019(2) -0.009(2)
O8 0.028(2) 0.039(3) 0.050(3) -0.019(2) -0.003(2) -0.013(2)
O9 0.0190(19) 0.028(2) 0.024(2) -0.0191(18) 0.0026(16) -0.0042(16)
O10 0.020(2) 0.021(2) 0.025(2) -0.0106(17) 0.0051(16) -0.0062(16)
O11 0.021(2) 0.028(2) 0.036(2) -0.013(2) 0.0087(18) -0.0115(18)
C9 0.019(3) 0.029(3) 0.023(3) -0.015(2) 0.005(2) -0.008(2)
C10 0.033(4) 0.028(4) 0.051(4) -0.011(3) 0.013(3) -0.013(3)
C11 0.019(3) 0.013(2) 0.021(3) -0.009(2) 0.003(2) -0.002(2)
C12 0.015(2) 0.023(3) 0.018(3) -0.008(2) 0.002(2) -0.007(2)
C13 0.033(3) 0.032(3) 0.025(3) -0.015(3) 0.010(3) -0.014(3)
C14 0.037(4) 0.032(4) 0.033(4) -0.010(3) 0.015(3) -0.015(3)
C15 0.038(4) 0.028(3) 0.045(4) -0.008(3) 0.008(3) -0.017(3)
C16 0.058(5) 0.025(3) 0.050(5) -0.020(3) 0.011(4) -0.019(3)
C17 0.044(4) 0.026(3) 0.030(3) -0.016(3) 0.009(3) -0.017(3)
C18 0.024(3) 0.023(3) 0.016(3) -0.010(2) 0.003(2) -0.009(2)
C19 0.027(3) 0.027(3) 0.023(3) -0.015(2) 0.002(2) -0.007(2)
C20 0.034(3) 0.028(3) 0.027(3) -0.012(3) -0.009(3) -0.006(3)
C21 0.048(4) 0.036(4) 0.018(3) -0.015(3) 0.000(3) -0.009(3)
C22 0.045(4) 0.056(5) 0.024(3) -0.019(3) 0.011(3) -0.008(4)
C23 0.028(3) 0.041(4) 0.024(3) -0.016(3) 0.004(2) -0.009(3)
C24 0.017(3) 0.018(3) 0.028(3) -0.015(2) 0.005(2) -0.007(2)
C25 0.022(3) 0.032(3) 0.027(3) -0.011(3) 0.007(2) -0.004(3)
C26 0.029(3) 0.043(4) 0.035(4) -0.020(3) 0.013(3) -0.008(3)
C27 0.023(3) 0.034(4) 0.055(5) -0.025(3) 0.014(3) -0.003(3)
C28 0.025(3) 0.024(3) 0.044(4) -0.007(3) 0.003(3) 0.004(3)
C29 0.025(3) 0.024(3) 0.029(3) -0.012(3) 0.004(2) -0.004(2)
C30 0.020(3) 0.026(3) 0.019(3) -0.006(2) 0.002(2) -0.006(2)
C31 0.025(3) 0.024(3) 0.027(3) -0.008(2) 0.001(2) -0.003(2)
C32 0.037(4) 0.036(4) 0.021(3) -0.006(3) 0.001(3) -0.002(3)
C33 0.037(4) 0.032(4) 0.030(4) 0.001(3) 0.007(3) -0.007(3)
C34 0.033(4) 0.028(3) 0.040(4) 0.000(3) 0.005(3) -0.014(3)
C35 0.026(3) 0.024(3) 0.028(3) -0.014(2) 0.004(2) -0.008(2)
O12 0.022(2) 0.041(3) 0.033(3) -0.018(2) 0.0121(19) -0.022(2)

loop_
_atom_type_symbol
_atom_type_description
_atom_type_scat_dispersion_real
_atom_type_scat_dispersion_imag
_atom_type_scat_source
C C 0.0033 0.0016 'International Tables Vol C Tables 4.2.6.8 and 6.1.1.4'
H H 0.0000 0.0000 'International Tables Vol C Tables 4.2.6.8 and 6.1.1.4'
O O 0.0106 0.0060 'International Tables Vol C Tables 4.2.6.8 and 6.1.1.4'
Os Os -1.2165 7.6030 'International Tables Vol C Tables 4.2.6.8 and 6.1.1.4'
P P 0.1023 0.0942 'International Tables Vol C Tables 4.2.6.8 and 6.1.1.4'

loop_
_geom_angle_atom_site_label_1
_geom_angle_atom_site_label_2
_geom_angle_atom_site_label_3
_geom_angle
_geom_angle_site_symmetry_1
_geom_angle_site_symmetry_3
_geom_angle_publ_flag
Os3 Os1 Os2 71.926(9) . . ?
P1 Os1 Os2 92.23(4) . . ?
P1 Os1 Os3 164.03(4) . . ?
C1 Os1 Os2 80.11(18) . . ?
C1 Os1 Os3 85.61(17) . . ?
C1 Os1 P1 93.77(18) . . ?
C1 Os1 C3 166.5(3) . . ?
C2 Os1 Os2 167.73(19) . . ?
C2 Os1 Os3 97.78(19) . . ?
C2 Os1 P1 98.2(2) . . ?
C2 Os1 C1 92.7(3) . . ?
C2 Os1 C3 96.2(3) . . ?
C3 Os1 Os2 89.28(18) . . ?
C3 Os1 Os3 83.09(17) . . ?
C3 Os1 P1 95.03(17) . . ?
Os1 Os2 Os3 54.023(7) . . ?
P2 Os2 Os1 87.59(4) . . ?
P2 Os2 Os3 132.32(4) . . ?
C4 Os2 Os1 93.26(18) . . ?
C4 Os2 Os3 116.80(18) . . ?
C4 Os2 P2 89.34(18) . . ?
C4 Os2 C5 90.5(3) . . ?
C4 Os2 O9 93.2(2) . . ?
C4 Os2 O10 174.5(2) . . ?
C5 Os2 Os1 175.96(19) . . ?
C5 Os2 Os3 122.71(18) . . ?
C5 Os2 P2 93.96(19) . . ?
C5 Os2 O9 97.8(2) . . ?
C5 Os2 O10 88.2(2) . . ?
O9 Os2 Os1 80.54(11) . . ?
O9 Os2 Os3 37.02(11) . . ?
O9 Os2 P2 167.99(11) . . ?
O9 Os2 O10 81.73(16) . . ?
O10 Os2 Os1 87.94(11) . . ?
O10 Os2 Os3 59.86(11) . . ?
O10 Os2 P2 96.07(12) . . ?
Os1 Os3 Os2 54.051(8) . . ?
C6 Os3 Os1 85.40(18) . . ?
C6 Os3 Os2 112.65(17) . . ?
C6 Os3 O9 93.0(2) . . ?
C6 Os3 C9 171.8(2) . . ?
C7 Os3 Os1 91.08(19) . . ?
C7 Os3 Os2 133.2(2) . . ?
C7 Os3 C6 91.5(3) . . ?
C7 Os3 C8 93.2(3) . . ?
C7 Os3 O9 170.2(2) . . ?
C7 Os3 C9 92.3(3) . . ?
C8 Os3 Os1 175.0(2) . . ?
C8 Os3 Os2 120.9(2) . . ?
C8 Os3 C6 97.2(3) . . ?
C8 Os3 O9 94.9(2) . . ?
C8 Os3 C9 89.9(3) . . ?
O9 Os3 Os1 80.66(11) . . ?
O9 Os3 Os2 37.14(12) . . ?
C9 Os3 Os1 87.24(16) . . ?
C9 Os3 Os2 59.77(16) . . ?
C9 Os3 O9 82.2(2) . . ?
C11 P1 Os1 114.40(19) . . ?
C12 P1 Os1 115.04(19) . . ?
C12 P1 C11 103.1(3) . . ?
C18 P1 Os1 118.10(19) . . ?
C18 P1 C11 103.4(3) . . ?
C18 P1 C12 100.7(3) . . ?
C11 P2 Os2 112.10(19) . . ?
C24 P2 Os2 117.3(2) . . ?
C24 P2 C11 99.2(2) . . ?
C30 P2 Os2 116.4(2) . . ?
C30 P2 C11 106.1(3) . . ?
C30 P2 C24 103.8(3) . . ?
O1 C1 Os1 177.4(6) . . ?
O2 C2 Os1 177.0(6) . . ?
O3 C3 Os1 176.9(5) . . ?
O4 C4 Os2 177.5(5) . . ?
O5 C5 Os2 174.4(6) . . ?
O6 C6 Os3 177.3(6) . . ?
O7 C7 Os3 176.7(6) . . ?
O8 C8 Os3 174.9(6) . . ?
Os3 O9 Os2 105.84(18) . . ?
C9 O10 Os2 117.6(4) . . ?
C9 O11 C10 116.7(5) . . ?
O10 C9 Os3 122.7(4) . . ?
O10 C9 O11 117.3(6) . . ?
O11 C9 Os3 119.9(4) . . ?
O11 C10 H10A 109.5 . . ?
O11 C10 H10B 109.5 . . ?
O11 C10 H10C 109.5 . . ?
H10A C10 H10B 109.5 . . ?
H10A C10 H10C 109.5 . . ?
H10B C10 H10C 109.5 . . ?
P1 C11 H11A 108.9 . . ?
P1 C11 H11B 108.9 . . ?
P2 C11 P1 113.4(3) . . ?
P2 C11 H11A 108.9 . . ?
P2 C11 H11B 108.9 . . ?
H11A C11 H11B 107.7 . . ?
C13 C12 P1 121.2(5) . . ?
C17 C12 P1 119.2(4) . . ?
C17 C12 C13 119.3(6) . . ?
C12 C13 H13 119.9 . . ?
C12 C13 C14 120.2(6) . . ?
C14 C13 H13 119.9 . . ?
C13 C14 H14 120.0 . . ?
C15 C14 C13 120.0(6) . . ?
C15 C14 H14 120.0 . . ?
C14 C15 H15 119.8 . . ?
C14 C15 C16 120.4(6) . . ?
C16 C15 H15 119.8 . . ?
C15 C16 H16 120.3 . . ?
C15 C16 C17 119.4(7) . . ?
C17 C16 H16 120.3 . . ?
C12 C17 C16 120.7(6) . . ?
C12 C17 H17 119.6 . . ?
C16 C17 H17 119.6 . . ?
C19 C18 P1 119.3(4) . . ?
C23 C18 P1 121.0(5) . . ?
C23 C18 C19 119.4(6) . . ?
C18 C19 H19 120.2 . . ?
C20 C19 C18 119.7(6) . . ?
C20 C19 H19 120.2 . . ?
C19 C20 H20 120.0 . . ?
C21 C20 C19 120.1(6) . . ?
C21 C20 H20 120.0 . . ?
C20 C21 H21 120.1 . . ?
C22 C21 C20 119.8(6) . . ?
C22 C21 H21 120.1 . . ?
C21 C22 H22 119.4 . . ?
C21 C22 C23 121.3(7) . . ?
C23 C22 H22 119.4 . . ?
C18 C23 H23 120.2 . . ?
C22 C23 C18 119.6(7) . . ?
C22 C23 H23 120.2 . . ?
C25 C24 P2 119.8(5) . . ?
C25 C24 C29 118.1(6) . . ?
C29 C24 P2 122.1(5) . . ?
C24 C25 H25 119.6 . . ?
C26 C25 C24 120.8(6) . . ?
C26 C25 H25 119.6 . . ?
C25 C26 H26 119.8 . . ?
C27 C26 C25 120.3(7) . . ?
C27 C26 H26 119.8 . . ?
C26 C27 H27 119.9 . . ?
C26 C27 C28 120.1(6) . . ?
C28 C27 H27 119.9 . . ?
C27 C28 H28 119.8 . . ?
C27 C28 C29 120.3(6) . . ?
C29 C28 H28 119.8 . . ?
C24 C29 H29 119.9 . . ?
C28 C29 C24 120.3(6) . . ?
C28 C29 H29 119.9 . . ?
C31 C30 P2 123.6(5) . . ?
C35 C30 P2 117.3(5) . . ?
C35 C30 C31 119.1(6) . . ?
C30 C31 H31 120.1 . . ?
C32 C31 C30 119.7(6) . . ?
C32 C31 H31 120.1 . . ?
C31 C32 H32 119.3 . . ?
C33 C32 C31 121.3(7) . . ?
C33 C32 H32 119.3 . . ?
C32 C33 H33 120.2 . . ?
C32 C33 C34 119.6(6) . . ?
C34 C33 H33 120.2 . . ?
C33 C34 H34 120.0 . . ?
C33 C34 C35 120.0(7) . . ?
C35 C34 H34 120.0 . . ?
C30 C35 C34 120.3(6) . . ?
C30 C35 H35 119.9 . . ?
C34 C35 H35 119.9 . . ?
O12 C36B C36B 73.6(15) . 2_655 ?

loop_
_geom_bond_atom_site_label_1
_geom_bond_atom_site_label_2
_geom_bond_distance
_geom_bond_site_symmetry_2
_geom_bond_publ_flag
Os1 Os2 2.8772(3) . ?
Os1 Os3 2.8762(3) . ?
Os1 P1 2.3201(14) . ?
Os1 C1 1.938(6) . ?
Os1 C2 1.901(6) . ?
Os1 C3 1.946(6) . ?
Os2 Os3 3.3787(4) . ?
Os2 P2 2.2957(14) . ?
Os2 C4 1.843(6) . ?
Os2 C5 1.903(6) . ?
Os2 O9 2.121(4) . ?
Os2 O10 2.145(4) . ?
Os3 C6 1.960(6) . ?
Os3 C7 1.865(6) . ?
Os3 C8 1.923(6) . ?
Os3 O9 2.115(4) . ?
Os3 C9 2.083(6) . ?
P1 C11 1.850(6) . ?
P1 C12 1.838(6) . ?
P1 C18 1.835(6) . ?
P2 C11 1.841(6) . ?
P2 C24 1.831(6) . ?
P2 C30 1.817(6) . ?
C1 O1 1.120(8) . ?
C2 O2 1.138(8) . ?
C3 O3 1.130(8) . ?
C4 O4 1.152(7) . ?
C5 O5 1.151(8) . ?
C6 O6 1.131(8) . ?
C7 O7 1.160(8) . ?
C8 O8 1.134(8) . ?
O10 C9 1.255(7) . ?
O11 C9 1.335(7) . ?
O11 C10 1.454(9) . ?
C10 H10A 0.9800 . ?
C10 H10B 0.9800 . ?
C10 H10C 0.9800 . ?
C11 H11A 0.9900 . ?
C11 H11B 0.9900 . ?
C12 C13 1.388(8) . ?
C12 C17 1.375(9) . ?
C13 H13 0.9500 . ?
C13 C14 1.390(9) . ?
C14 H14 0.9500 . ?
C14 C15 1.369(11) . ?
C15 H15 0.9500 . ?
C15 C16 1.385(11) . ?
C16 H16 0.9500 . ?
C16 C17 1.391(9) . ?
C17 H17 0.9500 . ?
C18 C19 1.398(9) . ?
C18 C23 1.387(9) . ?
C19 H19 0.9500 . ?
C19 C20 1.397(9) . ?
C20 H20 0.9500 . ?
C20 C21 1.382(10) . ?
C21 H21 0.9500 . ?
C21 C22 1.365(11) . ?
C22 H22 0.9500 . ?
C22 C23 1.386(10) . ?
C23 H23 0.9500 . ?
C24 C25 1.395(9) . ?
C24 C29 1.399(9) . ?
C25 H25 0.9500 . ?
C25 C26 1.386(9) . ?
C26 H26 0.9500 . ?
C26 C27 1.366(11) . ?
C27 H27 0.9500 . ?
C27 C28 1.378(11) . ?
C28 H28 0.9500 . ?
C28 C29 1.390(9) . ?
C29 H29 0.9500 . ?
C30 C31 1.395(9) . ?
C30 C35 1.386(8) . ?
C31 H31 0.9500 . ?
C31 C32 1.390(9) . ?
C32 H32 0.9500 . ?
C32 C33 1.371(11) . ?
C33 H33 0.9500 . ?
C33 C34 1.380(12) . ?
C34 H34 0.9500 . ?
C34 C35 1.407(9) . ?
C35 H35 0.9500 . ?
O12 C36A 0.672(13) . ?
O12 C36B 1.55(2) . ?
C36B C36B 1.72(4) 2_655 ?

loop_
_geom_torsion_atom_site_label_1
_geom_torsion_atom_site_label_2
_geom_torsion_atom_site_label_3
_geom_torsion_atom_site_label_4
_geom_torsion
_geom_torsion_site_symmetry_1
_geom_torsion_site_symmetry_2
_geom_torsion_site_symmetry_3
_geom_torsion_site_symmetry_4
_geom_torsion_publ_flag
Os1 P1 C11 P2 16.4(4) . . . . ?
Os1 P1 C12 C13 82.6(5) . . . . ?
Os1 P1 C12 C17 -91.7(5) . . . . ?
Os1 P1 C18 C19 -173.1(4) . . . . ?
Os1 P1 C18 C23 12.9(6) . . . . ?
Os2 P2 C11 P1 -45.6(3) . . . . ?
Os2 P2 C24 C25 -35.6(6) . . . . ?
Os2 P2 C24 C29 146.5(4) . . . . ?
Os2 P2 C30 C31 129.9(5) . . . . ?
Os2 P2 C30 C35 -50.6(5) . . . . ?
Os2 O10 C9 Os3 -2.7(6) . . . . ?
Os2 O10 C9 O11 178.5(4) . . . . ?
P1 C12 C13 C14 -176.1(6) . . . . ?
P1 C12 C17 C16 176.2(6) . . . . ?
P1 C18 C19 C20 -175.5(5) . . . . ?
P1 C18 C23 C22 174.4(6) . . . . ?
P2 C24 C25 C26 -175.5(5) . . . . ?
P2 C24 C29 C28 176.1(5) . . . . ?
P2 C30 C31 C32 180.0(5) . . . . ?
P2 C30 C35 C34 -179.5(5) . . . . ?
C10 O11 C9 Os3 178.7(5) . . . . ?
C10 O11 C9 O10 -2.5(8) . . . . ?
C11 P1 C12 C13 -42.6(6) . . . . ?
C11 P1 C12 C17 143.0(5) . . . . ?
C11 P1 C18 C19 -45.6(5) . . . . ?
C11 P1 C18 C23 140.3(5) . . . . ?
C11 P2 C24 C25 85.2(5) . . . . ?
C11 P2 C24 C29 -92.6(5) . . . . ?
C11 P2 C30 C31 4.5(6) . . . . ?
C11 P2 C30 C35 -176.1(5) . . . . ?
C12 P1 C11 P2 142.0(3) . . . . ?
C12 P1 C18 C19 60.7(5) . . . . ?
C12 P1 C18 C23 -113.3(6) . . . . ?
C12 C13 C14 C15 0.5(11) . . . . ?
C13 C12 C17 C16 1.7(11) . . . . ?
C13 C14 C15 C16 0.7(12) . . . . ?
C14 C15 C16 C17 -0.7(13) . . . . ?
C15 C16 C17 C12 -0.6(12) . . . . ?
C17 C12 C13 C14 -1.7(10) . . . . ?
C18 P1 C11 P2 -113.4(3) . . . . ?
C18 P1 C12 C13 -149.2(5) . . . . ?
C18 P1 C12 C17 36.4(6) . . . . ?
C18 C19 C20 C21 1.6(10) . . . . ?
C19 C18 C23 C22 0.4(10) . . . . ?
C19 C20 C21 C22 -0.9(11) . . . . ?
C20 C21 C22 C23 -0.1(12) . . . . ?
C21 C22 C23 C18 0.4(12) . . . . ?
C23 C18 C19 C20 -1.4(10) . . . . ?
C24 P2 C11 P1 -170.2(3) . . . . ?
C24 P2 C30 C31 -99.5(6) . . . . ?
C24 P2 C30 C35 79.9(5) . . . . ?
C24 C25 C26 C27 -1.6(11) . . . . ?
C25 C24 C29 C28 -1.7(9) . . . . ?
C25 C26 C27 C28 0.0(12) . . . . ?
C26 C27 C28 C29 0.6(12) . . . . ?
C27 C28 C29 C24 0.2(11) . . . . ?
C29 C24 C25 C26 2.4(10) . . . . ?
C30 P2 C11 P1 82.4(4) . . . . ?
C30 P2 C24 C25 -165.6(5) . . . . ?
C30 P2 C24 C29 16.6(6) . . . . ?
C30 C31 C32 C33 -0.6(10) . . . . ?
C31 C30 C35 C34 -0.1(10) . . . . ?
C31 C32 C33 C34 0.0(11) . . . . ?
C32 C33 C34 C35 0.5(11) . . . . ?
C33 C34 C35 C30 -0.5(11) . . . . ?
C35 C30 C31 C32 0.6(9) . . . . ?
